data_1569070
loop_
_publ_author_name
'Mahapatra, Amita'
'Samantara, Aneeya K.'
'Barik, Sahadev'
'Sahoo, Malaya K.'
'Behera, J. N.'
'Sarkar, Moloy'

_publ_section_title
;
 Insight into the structure and transport properties of
 pyrrolidinium-based geminal dicationic-organic ionic crystals:
 unravelling the role of alkyl-chain length.
;
_journal_issue 19
_journal_name_full 'Soft matter'
_journal_page_first 3510
_journal_page_last 3518
_journal_paper_doi 10.1039/d3sm00040k
_journal_volume 19
_journal_year 2023
_chemical_formula_moiety '2(Br), C19 H29 N2'
_chemical_formula_sum 'C19 H29 Br2 N2'
_chemical_formula_weight 445.26
_space_group_crystal_system orthorhombic
_space_group_IT_number 60
_space_group_name_Hall '-P 2n 2ab'
_space_group_name_H-M_alt 'P b c n'
_atom_sites_solution_hydrogens geom
_atom_sites_solution_primary direct
_audit_creation_date 2022-11-10
_audit_creation_method
;
Olex2 1.2-alpha
(compiled 2017.03.28 svn.r3405 for OlexSys, GUI svn.r5335)
;
_audit_update_record
;
2022-11-11 deposited with the CCDC.	2023-04-19 downloaded from the CCDC.
;
_cell_angle_alpha 90
_cell_angle_beta 90
_cell_angle_gamma 90
_cell_formula_units_Z 4
_cell_length_a 15.6157(17)
_cell_length_b 13.7323(16)
_cell_length_c 10.4556(10)
_cell_measurement_reflns_used 3772
_cell_measurement_temperature 293(2)
_cell_measurement_theta_max 24.9410
_cell_measurement_theta_min 3.5810
_cell_volume 2242.1(4)
_computing_cell_refinement 'CrysAlisPro 1.171.39.46b (Rigaku OD, 2018)'
_computing_data_collection 'CrysAlisPro 1.171.39.46b (Rigaku OD, 2018)'
_computing_data_reduction 'CrysAlisPro 1.171.39.46b (Rigaku OD, 2018)'
_computing_molecular_graphics 'Olex2 (Dolomanov et al., 2009)'
_computing_publication_material 'Olex2 (Dolomanov et al., 2009)'
_computing_structure_refinement 'ShelXL (Sheldrick, 2015)'
_computing_structure_solution 'SIR97 (Burla et al., 2007)'
_diffrn_ambient_temperature 293(2)
_diffrn_detector 'CCD plate'
_diffrn_detector_type 'Pilatus 200K'
_diffrn_measured_fraction_theta_full 0.998
_diffrn_measured_fraction_theta_max 0.998
_diffrn_measurement_details
;
List of Runs (angles in degrees, time in seconds):

  # Type    Start    End  Width  t~exp~   \w     \q     \k     \f   Frames
#--------------------------------------------------------------------------
  1  \w     19.00  45.00   0.50   35.00    --    5.13-115.00 -19.00   52
  2  \w     13.00  59.00   0.50   35.00    --    5.13  57.00 -60.00   92
  3  \w      3.00  64.00   0.50   35.00    --    5.13  38.00 -90.00  122
  4  \w     -4.00  39.00   0.50   35.00    --    5.13 -99.00-180.00   86
  5  \w    -10.00  16.00   0.50   35.00    --   -5.59 -99.00 -30.00   52
  6  \w    -13.00  30.00   0.50   35.00    --   -5.59 -99.00  90.00   86
;
_diffrn_measurement_device 'four-circle diffractometer'
_diffrn_measurement_device_type 'SuperNova, Dual, Cu at home/near, Pilatus 200K'
_diffrn_measurement_method '\w scans'
_diffrn_orient_matrix_type 'CrysAlisPro convention (1999,Acta A55,543-557)'
_diffrn_orient_matrix_UB_11 0.0405158000
_diffrn_orient_matrix_UB_12 -0.0162012000
_diffrn_orient_matrix_UB_13 0.0220738000
_diffrn_orient_matrix_UB_21 0.0191381000
_diffrn_orient_matrix_UB_22 0.0430310000
_diffrn_orient_matrix_UB_23 -0.0242939000
_diffrn_orient_matrix_UB_31 -0.0072335000
_diffrn_orient_matrix_UB_32 0.0236143000
_diffrn_orient_matrix_UB_33 0.0593710000
_diffrn_radiation_monochromator mirror
_diffrn_radiation_probe x-ray
_diffrn_radiation_type MoK\a
_diffrn_radiation_wavelength 0.71073
_diffrn_reflns_av_R_equivalents 0.0441
_diffrn_reflns_av_unetI/netI 0.0364
_diffrn_reflns_Laue_measured_fraction_full 0.998
_diffrn_reflns_Laue_measured_fraction_max 0.998
_diffrn_reflns_limit_h_max 20
_diffrn_reflns_limit_h_min -18
_diffrn_reflns_limit_k_max 17
_diffrn_reflns_limit_k_min -16
_diffrn_reflns_limit_l_max 13
_diffrn_reflns_limit_l_min -13
_diffrn_reflns_number 15183
_diffrn_reflns_point_group_measured_fraction_full 0.998
_diffrn_reflns_point_group_measured_fraction_max 0.998
_diffrn_reflns_theta_full 25.242
_diffrn_reflns_theta_max 27.095
_diffrn_reflns_theta_min 3.550
_diffrn_source 'micro-focus sealed X-ray tube'
_diffrn_source_type 'SuperNova (Mo) X-ray Source'
_exptl_absorpt_coefficient_mu 3.617
_exptl_absorpt_correction_T_max 1.00000
_exptl_absorpt_correction_T_min 0.49676
_exptl_absorpt_correction_type multi-scan
_exptl_absorpt_process_details
;
CrysAlisPro 1.171.39.46b (Rigaku Oxford Diffraction, 2018)
Empirical absorption correction using spherical harmonics,
 implemented in SCALE3 ABSPACK scaling algorithm.
;
_exptl_crystal_colour colourless
_exptl_crystal_colour_primary colourless
_exptl_crystal_density_diffrn 1.319
_exptl_crystal_description needle
_exptl_crystal_F_000 908
_exptl_crystal_size_max 0.6
_exptl_crystal_size_mid 0.3
_exptl_crystal_size_min 0.3
_refine_diff_density_max 1.541
_refine_diff_density_min -0.465
_refine_diff_density_rms 0.098
_refine_ls_extinction_method none
_refine_ls_goodness_of_fit_ref 1.050
_refine_ls_hydrogen_treatment constr
_refine_ls_matrix_type full
_refine_ls_number_parameters 106
_refine_ls_number_reflns 2472
_refine_ls_number_restraints 75
_refine_ls_restrained_S_all 1.063
_refine_ls_R_factor_all 0.1124
_refine_ls_R_factor_gt 0.0723
_refine_ls_shift/su_max 0.000
_refine_ls_shift/su_mean 0.000
_refine_ls_structure_factor_coef Fsqd
_refine_ls_weighting_details 'w=1/[\s^2^(Fo^2^)+(0.1246P)^2^+4.0133P] where P=(Fo^2^+2Fc^2^)/3'
_refine_ls_weighting_scheme calc
_refine_ls_wR_factor_gt 0.2168
_refine_ls_wR_factor_ref 0.2478
_reflns_Friedel_coverage 0.000
_reflns_number_gt 1500
_reflns_number_total 2472
_reflns_threshold_expression 'I > 2\s(I)'
_cod_data_source_file d3sm00040k2.cif
_cod_data_source_block ms_01072019
_cod_depositor_comments 'Adding full bibliography for 1569069--1569071.cif.'
_cod_database_code 1569070
_shelx_shelxl_version_number 2016/4
_chemical_oxdiff_formula 'C32 H32 N32 O32 Br32 '
_shelx_space_group_comment
;
The symmetry employed for this shelxl refinement is uniquely defined
by the following loop, which should always be used as a source of
symmetry information in preference to the above space-group names.
They are only intended as comments.
;
_diffrn_oxdiff_ac3_digest_frames
;
01ab1de49cd8466e84613d6f904d3c4161000253487
;
_reflns_odcompleteness_completeness 99.43
_reflns_odcompleteness_iscentric 1
_reflns_odcompleteness_theta 27.04
_olex2_refinement_description
;
1. Fixed Uiso
 At 1.2 times of:
  All C(H) groups, All C(H,H) groups
 At 1.5 times of:
  All C(H,H,H) groups
2. Rigid body (RIGU) restrains
 All non-hydrogen atoms
 with sigma for 1-2 distances of 0.004 and sigma for 1-3 distances of 0.004
 All non-hydrogen atoms
 with sigma for 1-2 distances of 0.004 and sigma for 1-3 distances of 0.004
3.a Secondary CH2 refined with riding coordinates:
 C004(H00D,H00E), C005(H00F,H00G), C006(H00H,H00I)
3.b Aromatic/amide H refined with riding coordinates:
 C007(H007), C008(H008), C009(H009), C00D(H00J), C5(H5), C3(H3)
3.c Idealised Me refined as rotating group:
 C003(H00A,H00B,H00C)
;
_olex2_submission_special_instructions 'No special instructions were received'
_oxdiff_exptl_absorpt_empirical_details
;
Empirical correction (ABSPACK) includes:
- Absorption correction using spherical harmonics
- Frame scaling
;
_oxdiff_exptl_absorpt_empirical_full_max 1.757
_oxdiff_exptl_absorpt_empirical_full_min 0.712

loop_
_space_group_symop_operation_xyz
'x, y, z'
'-x+1/2, -y+1/2, z+1/2'
'-x, y, -z+1/2'
'x+1/2, -y+1/2, -z'
'-x, -y, -z'
'x-1/2, y-1/2, -z-1/2'
'x, -y, z-1/2'
'-x-1/2, y-1/2, z'

loop_
_atom_site_label
_atom_site_type_symbol
_atom_site_fract_x
_atom_site_fract_y
_atom_site_fract_z
_atom_site_U_iso_or_equiv
_atom_site_adp_type
_atom_site_occupancy
_atom_site_site_symmetry_order
_atom_site_calc_flag
_atom_site_refinement_flags_posn
_atom_site_refinement_flags_adp
_atom_site_refinement_flags_occupancy
_atom_site_disorder_assembly
_atom_site_disorder_group
Br01 Br 0.63467(5) 0.81710(6) 0.54739(7) 0.0797(4) Uani 1 1 d . U . . .
N002 N 0.8423(5) 0.6235(5) 0.4461(6) 0.0933(18) Uani 1 1 d . U . . .
C003 C 0.9110(4) 0.5661(5) 0.3801(8) 0.0819(18) Uani 1 1 d . U . . .
H00A H 0.901396 0.567309 0.289380 0.123 Uiso 1 1 calc GR . . . .
H00B H 0.909723 0.499954 0.409797 0.123 Uiso 1 1 calc GR . . . .
H00C H 0.965885 0.594201 0.398726 0.123 Uiso 1 1 calc GR . . . .
C004 C 0.8590(6) 0.7314(6) 0.4289(9) 0.096(2) Uani 1 1 d . U . . .
H00D H 0.898754 0.742346 0.359082 0.115 Uiso 1 1 calc R . . . .
H00E H 0.806065 0.765618 0.410350 0.115 Uiso 1 1 calc R . . . .
C005 C 0.8935(8) 0.6693(12) 0.6311(12) 0.174(6) Uani 1 1 d . U . . .
H00F H 0.948397 0.636234 0.627703 0.208 Uiso 1 1 calc R . . . .
H00G H 0.880183 0.684535 0.719426 0.208 Uiso 1 1 calc R . . . .
C006 C 0.8945(9) 0.7645(10) 0.5461(10) 0.132(4) Uani 1 1 d . U . . .
H00H H 0.859607 0.815464 0.583790 0.158 Uiso 1 1 calc R . . . .
H00I H 0.952313 0.788661 0.534231 0.158 Uiso 1 1 calc R . . . .
C007 C 0.7479(7) 0.6016(9) 0.3558(10) 0.125(3) Uani 1 1 d . U . . .
H007 H 0.724470 0.649279 0.303260 0.149 Uiso 1 1 calc R . . . .
C008 C 0.8255(10) 0.6090(11) 0.5729(10) 0.150(4) Uani 1 1 d . U . . .
H008 H 0.783106 0.571740 0.611694 0.180 Uiso 1 1 calc R . . . .
C009 C 0.5719(8) 0.5084(11) 0.2895(11) 0.173(6) Uani 1 1 d . U . . .
H009 H 0.556535 0.571618 0.311835 0.208 Uiso 1 1 calc R . . . .
C00D C 0.7159(11) 0.5234(13) 0.3655(15) 0.190(7) Uani 1 1 d . U . . .
H00J H 0.743045 0.475321 0.413277 0.228 Uiso 1 1 calc R . . . .
C5 C 0.500000 0.4681(17) 0.250000 0.283(18) Uani 1 2 d S TU P . .
H5 H 0.500001 0.400339 0.249998 0.340 Uiso 1 2 calc RS T P . .
C3 C 0.6433(8) 0.5044(14) 0.310(2) 0.273(14) Uani 1 1 d . U . . .
H3 H 0.660627 0.459774 0.248108 0.327 Uiso 1 1 calc R . . . .

loop_
_atom_site_aniso_label
_atom_site_aniso_U_11
_atom_site_aniso_U_22
_atom_site_aniso_U_33
_atom_site_aniso_U_23
_atom_site_aniso_U_13
_atom_site_aniso_U_12
Br01 0.0697(5) 0.0887(6) 0.0807(6) -0.0075(4) 0.0057(3) 0.0157(3)
N002 0.116(5) 0.075(4) 0.089(4) -0.004(3) 0.030(3) -0.005(3)
C003 0.065(4) 0.085(4) 0.095(5) -0.006(4) -0.006(3) 0.006(3)
C004 0.120(7) 0.074(4) 0.092(5) 0.011(4) 0.009(4) 0.011(4)
C005 0.099(7) 0.319(16) 0.103(7) 0.089(8) -0.045(6) -0.049(9)
C006 0.132(8) 0.132(8) 0.132(8) -0.042(6) 0.002(6) -0.024(7)
C007 0.109(6) 0.161(9) 0.104(6) 0.035(7) -0.008(5) 0.018(5)
C008 0.177(11) 0.175(11) 0.097(6) 0.022(7) 0.027(6) -0.028(9)
C009 0.103(6) 0.276(16) 0.140(10) -0.026(12) -0.037(7) 0.004(8)
C00D 0.189(12) 0.230(14) 0.149(11) 0.010(11) -0.076(10) -0.073(11)
C5 0.060(9) 0.210(19) 0.58(6) 0.000 -0.062(17) 0.000
C3 0.086(7) 0.30(2) 0.43(3) 0.21(2) -0.083(12) -0.075(10)

loop_
_atom_type_symbol
_atom_type_description
_atom_type_scat_dispersion_real
_atom_type_scat_dispersion_imag
_atom_type_scat_source
C C 0.0033 0.0016 'International Tables Vol C Tables 4.2.6.8 and 6.1.1.4'
H H 0.0000 0.0000 'International Tables Vol C Tables 4.2.6.8 and 6.1.1.4'
Br Br -0.2901 2.4595 'International Tables Vol C Tables 4.2.6.8 and 6.1.1.4'
N N 0.0061 0.0033 'International Tables Vol C Tables 4.2.6.8 and 6.1.1.4'

loop_
_geom_angle_atom_site_label_1
_geom_angle_atom_site_label_2
_geom_angle_atom_site_label_3
_geom_angle
_geom_angle_site_symmetry_1
_geom_angle_site_symmetry_3
_geom_angle_publ_flag
C003 N002 C004 109.7(6) . . ?
C003 N002 C007 105.1(6) . . ?
C004 N002 C007 104.2(7) . . ?
C008 N002 C003 120.5(9) . . ?
C008 N002 C004 106.9(8) . . ?
C008 N002 C007 109.4(9) . . ?
N002 C003 H00A 109.5 . . ?
N002 C003 H00B 109.5 . . ?
N002 C003 H00C 109.5 . . ?
H00A C003 H00B 109.5 . . ?
H00A C003 H00C 109.5 . . ?
H00B C003 H00C 109.5 . . ?
N002 C004 H00D 110.5 . . ?
N002 C004 H00E 110.5 . . ?
H00D C004 H00E 108.7 . . ?
C006 C004 N002 106.1(8) . . ?
C006 C004 H00D 110.5 . . ?
C006 C004 H00E 110.5 . . ?
H00F C005 H00G 109.0 . . ?
C006 C005 H00F 111.0 . . ?
C006 C005 H00G 111.0 . . ?
C008 C005 H00F 111.0 . . ?
C008 C005 H00G 111.0 . . ?
C008 C005 C006 103.8(8) . . ?
C004 C006 C005 102.5(9) . . ?
C004 C006 H00H 111.3 . . ?
C004 C006 H00I 111.3 . . ?
C005 C006 H00H 111.3 . . ?
C005 C006 H00I 111.3 . . ?
H00H C006 H00I 109.2 . . ?
N002 C007 H007 121.4 . . ?
C00D C007 N002 117.2(11) . . ?
C00D C007 H007 121.4 . . ?
N002 C008 C005 100.4(10) . . ?
N002 C008 H008 129.8 . . ?
C005 C008 H008 129.8 . . ?
C5 C009 H009 104.6 . . ?
C3 C009 H009 104.6 . . ?
C3 C009 C5 151(2) . . ?
C007 C00D H00J 119.7 . . ?
C007 C00D C3 120.6(18) . . ?
C3 C00D H00J 119.7 . . ?
C009 C5 C009 130(2) 3_655 . ?
C009 C5 H5 114.9 . . ?
C009 C5 H5 114.9 3_655 . ?
C009 C3 C00D 158(3) . . ?
C009 C3 H3 100.9 . . ?
C00D C3 H3 100.9 . . ?

loop_
_geom_bond_atom_site_label_1
_geom_bond_atom_site_label_2
_geom_bond_distance
_geom_bond_site_symmetry_2
_geom_bond_publ_flag
N002 C003 1.500(10) . ?
N002 C004 1.515(12) . ?
N002 C007 1.776(13) . ?
N002 C008 1.366(11) . ?
C003 H00A 0.9600 . ?
C003 H00B 0.9600 . ?
C003 H00C 0.9600 . ?
C004 H00D 0.9700 . ?
C004 H00E 0.9700 . ?
C004 C006 1.419(13) . ?
C005 H00F 0.9700 . ?
C005 H00G 0.9700 . ?
C005 C006 1.582(16) . ?
C005 C008 1.478(17) . ?
C006 H00H 0.9700 . ?
C006 H00I 0.9700 . ?
C007 H007 0.9300 . ?
C007 C00D 1.189(17) . ?
C008 H008 0.9300 . ?
C009 H009 0.9300 . ?
C009 C5 1.318(15) . ?
C009 C3 1.136(15) . ?
C00D H00J 0.9300 . ?
C00D C3 1.302(18) . ?
C5 C009 1.318(15) 3_655 ?
C5 H5 0.9300 . ?
C3 H3 0.9300 . ?
